data_4505406
loop_
_publ_author_name
'Hosokawa, Toshihito'
'Datta, Sharmistha'
'Sheth, Agam R.'
'Brooks, Neil R.'
'Young, Jr., Victor G.'
'Grant, David J. W.'

_publ_section_title
;
 Isostructurality among Five Solvates of Phenylbutazone
;
_journal_issue 6
_journal_name_full 'Crystal Growth &amp; Design'
_journal_page_first 1195
_journal_page_last 1201
_journal_paper_doi 10.1021/cg049923m
_journal_volume 4
_journal_year 2004
_chemical_formula_moiety 'C19 H20 N2 O2 , 0.5(C6 H12) '
_chemical_formula_sum 'C22 H26 N2 O2'
_chemical_formula_weight 350.45
_chemical_name_common 'phenylbutazone cyclohexane solvate'
_chemical_name_systematic ?
_space_group_IT_number 15
_symmetry_cell_setting monoclinic
_symmetry_space_group_name_Hall '-C 2yc'
_symmetry_space_group_name_H-M 'C 1 2/c 1'
_atom_sites_solution_hydrogens geom
_atom_sites_solution_primary direct
_atom_sites_solution_secondary difmap
_audit_creation_method SHELXL-97
_cell_angle_alpha 90.00
_cell_angle_beta 98.621(2)
_cell_angle_gamma 90.00
_cell_formula_units_Z 8
_cell_length_a 25.653(3)
_cell_length_b 5.6091(7)
_cell_length_c 27.551(4)
_cell_measurement_reflns_used 2085
_cell_measurement_temperature 173(2)
_cell_measurement_theta_max 24.94
_cell_measurement_theta_min 2.99
_cell_volume 3919.5(9)
_computing_cell_refinement 'SAINT, Bruker'
_computing_data_collection 'SMART, Bruker'
_computing_data_reduction 'SAINT, Bruker'
_computing_molecular_graphics 'SHELXTL, Bruker'
_computing_publication_material 'Bruker SHELXTL'
_computing_structure_refinement 'SHELXL-97 (Sheldrick, 1997)'
_computing_structure_solution SHELXS-97
_diffrn_ambient_temperature 173(2)
_diffrn_measured_fraction_theta_full 0.996
_diffrn_measured_fraction_theta_max 0.996
_diffrn_measurement_device_type 'Siemens SMART Platform CCD'
_diffrn_measurement_method 'area detector, omega scans'
_diffrn_radiation_monochromator graphite
_diffrn_radiation_source 'normal-focus sealed tube'
_diffrn_radiation_type MoK\a
_diffrn_radiation_wavelength 0.71073
_diffrn_reflns_av_R_equivalents 0.0439
_diffrn_reflns_av_sigmaI/netI 0.0483
_diffrn_reflns_limit_h_max 29
_diffrn_reflns_limit_h_min -30
_diffrn_reflns_limit_k_max 6
_diffrn_reflns_limit_k_min -6
_diffrn_reflns_limit_l_max 32
_diffrn_reflns_limit_l_min -28
_diffrn_reflns_number 9793
_diffrn_reflns_theta_full 25.07
_diffrn_reflns_theta_max 25.07
_diffrn_reflns_theta_min 1.50
_exptl_absorpt_coefficient_mu 0.076
_exptl_absorpt_correction_T_max 1.000000
_exptl_absorpt_correction_T_min 0.570908
_exptl_absorpt_correction_type multi-scan
_exptl_absorpt_process_details 'SADABS, R. Blessing, 1995'
_exptl_crystal_colour colorless
_exptl_crystal_density_diffrn 1.188
_exptl_crystal_density_meas 0
_exptl_crystal_density_method 'not measured'
_exptl_crystal_description needles
_exptl_crystal_F_000 1504
_exptl_crystal_size_max 0.5
_exptl_crystal_size_mid 0.3
_exptl_crystal_size_min 0.2
_refine_diff_density_max 0.274
_refine_diff_density_min -0.202
_refine_diff_density_rms 0.041
_refine_ls_extinction_method none
_refine_ls_goodness_of_fit_ref 1.014
_refine_ls_hydrogen_treatment mixed
_refine_ls_matrix_type full
_refine_ls_number_parameters 344
_refine_ls_number_reflns 3479
_refine_ls_number_restraints 380
_refine_ls_restrained_S_all 1.001
_refine_ls_R_factor_all 0.0773
_refine_ls_R_factor_gt 0.0567
_refine_ls_shift/su_max 0.002
_refine_ls_shift/su_mean 0.000
_refine_ls_structure_factor_coef Fsqd
_refine_ls_weighting_details 'calc w=1/[\s^2^(Fo^2^)+(0.0710P)^2^+3.5258P] where P=(Fo^2^+2Fc^2^)/3'
_refine_ls_weighting_scheme calc
_refine_ls_wR_factor_gt 0.1347
_refine_ls_wR_factor_ref 0.1463
_reflns_number_gt 2734
_reflns_number_total 3479
_reflns_threshold_expression >2sigma(I)
_cod_data_source_file cg049923msi20040224_102422.cif
_cod_data_source_block 02163m
_cod_depositor_comments
;
The following automatic conversions were performed:

'_symmetry_cell_setting' value 'Monoclinic' changed to 'monoclinic'
according to /home/saulius/struct/CIF-dictionaries/cif_core.dic
dictionary named 'cif_core.dic' version 2.4.1 from 2010-06-29.

Automatic conversion script
Id: cif_fix_values 1715 2011-07-08 13:25:40Z adriana 
;
_cod_original_sg_symbol_H-M C2/C
_cod_database_code 4505406

loop_
_symmetry_equiv_pos_as_xyz
'x, y, z'
'-x, y, -z+1/2'
'x+1/2, y+1/2, z'
'-x+1/2, y+1/2, -z+1/2'
'-x, -y, -z'
'x, -y, z-1/2'
'-x+1/2, -y+1/2, -z'
'x+1/2, -y+1/2, z-1/2'

loop_
_atom_site_label
_atom_site_type_symbol
_atom_site_fract_x
_atom_site_fract_y
_atom_site_fract_z
_atom_site_U_iso_or_equiv
_atom_site_adp_type
_atom_site_occupancy
_atom_site_symmetry_multiplicity
_atom_site_calc_flag
_atom_site_refinement_flags
_atom_site_disorder_assembly
_atom_site_disorder_group
O1 O 0.14010(6) 1.1437(3) 0.38077(5) 0.0420(4) Uani 1 1 d . . .
N1 N 0.22338(6) 0.6610(3) 0.40935(5) 0.0320(4) Uani 1 1 d . . .
N2 N 0.20436(6) 0.8592(3) 0.37878(5) 0.0322(4) Uani 1 1 d . . .
C8 C 0.27529(8) 0.5780(4) 0.40576(7) 0.0304(5) Uani 1 1 d . . .
C9 C 0.29205(9) 0.3606(4) 0.42698(7) 0.0361(5) Uani 1 1 d . . .
C14 C 0.19383(8) 0.8125(4) 0.32649(7) 0.0324(5) Uani 1 1 d . . .
C1 C 0.16781(8) 0.9869(4) 0.40080(7) 0.0320(5) Uani 1 1 d . . .
C13 C 0.30899(8) 0.7151(4) 0.38221(7) 0.0342(5) Uani 1 1 d . . .
C2 C 0.16849(8) 0.8890(4) 0.45203(7) 0.0339(5) Uani 1 1 d . . .
C11 C 0.37752(9) 0.4235(5) 0.40295(8) 0.0454(6) Uani 1 1 d . . .
C12 C 0.35996(9) 0.6356(5) 0.38091(8) 0.0424(6) Uani 1 1 d . . .
C15 C 0.16919(9) 0.6043(4) 0.30901(8) 0.0406(5) Uani 1 1 d . . .
C3 C 0.20275(8) 0.6712(4) 0.45314(7) 0.0334(5) Uani 1 1 d . . .
C5 C 0.08149(9) 0.6685(5) 0.43062(9) 0.0443(6) Uani 1 1 d . . .
C19 C 0.20827(9) 0.9846(4) 0.29525(8) 0.0402(5) Uani 1 1 d . . .
C10 C 0.34354(9) 0.2870(5) 0.42612(8) 0.0430(6) Uani 1 1 d . . .
C4 C 0.11365(8) 0.8437(5) 0.46513(8) 0.0387(5) Uani 1 1 d . . .
C17 C 0.17190(10) 0.7435(5) 0.22664(8) 0.0504(7) Uani 1 1 d . . .
C18 C 0.19692(10) 0.9489(5) 0.24491(8) 0.0479(6) Uani 1 1 d . . .
C16 C 0.15813(11) 0.5716(5) 0.25826(8) 0.0505(6) Uani 1 1 d . . .
C6 C 0.02928(10) 0.6098(7) 0.44646(11) 0.0716(9) Uani 1 1 d . . .
H6A H 0.0090 0.7591 0.4481 0.086 Uiso 1 1 calc R . .
H6B H 0.0357 0.5405 0.4799 0.086 Uiso 1 1 calc R . .
C7 C -0.00353(12) 0.4370(7) 0.41247(13) 0.0864(11) Uani 1 1 d . . .
H7A H 0.0162 0.2883 0.4107 0.130 Uiso 1 1 calc R . .
H7B H -0.0115 0.5073 0.3796 0.130 Uiso 1 1 calc R . .
H7C H -0.0365 0.4033 0.4251 0.130 Uiso 1 1 calc R . .
O2 O 0.21303(6) 0.5293(3) 0.48669(5) 0.0428(4) Uani 1 1 d . . .
H9 H 0.2677(9) 0.263(4) 0.4432(8) 0.040(6) Uiso 1 1 d . . .
H11 H 0.4130(10) 0.363(5) 0.4014(9) 0.056(7) Uiso 1 1 d . . .
H5B H 0.0762(10) 0.748(5) 0.3965(9) 0.063(8) Uiso 1 1 d . . .
H5A H 0.1018(10) 0.511(5) 0.4293(9) 0.060(7) Uiso 1 1 d . . .
H13 H 0.2974(8) 0.866(4) 0.3680(7) 0.031(5) Uiso 1 1 d . . .
H18 H 0.2077(10) 1.063(5) 0.2236(9) 0.054(7) Uiso 1 1 d . . .
H4A H 0.1176(9) 0.778(4) 0.4991(9) 0.048(6) Uiso 1 1 d . . .
H4B H 0.0960(9) 0.999(4) 0.4645(7) 0.039(6) Uiso 1 1 d . . .
H17 H 0.1650(9) 0.717(4) 0.1907(9) 0.051(7) Uiso 1 1 d . . .
H2 H 0.1881(9) 1.002(4) 0.4737(8) 0.040(6) Uiso 1 1 d . . .
H15 H 0.1583(9) 0.486(5) 0.3309(8) 0.048(7) Uiso 1 1 d . . .
H19 H 0.2263(9) 1.132(5) 0.3084(8) 0.049(7) Uiso 1 1 d . . .
H16 H 0.1428(10) 0.421(5) 0.2472(9) 0.056(7) Uiso 1 1 d . . .
H10 H 0.3541(9) 0.134(5) 0.4403(8) 0.045(6) Uiso 1 1 d . . .
H12 H 0.3839(9) 0.732(4) 0.3650(8) 0.044(6) Uiso 1 1 d . . .
C20 C 0.4659(11) 0.684(6) 0.2754(19) 0.059(4) Uiso 0.0671(17) 1 d PDU A -1
H20A H 0.4473 0.7363 0.2431 0.070 Uiso 0.0671(17) 1 calc PR A -1
H20B H 0.4497 0.7656 0.3012 0.070 Uiso 0.0671(17) 1 calc PR A -1
C21 C 0.5243(13) 0.754(6) 0.2800(14) 0.060(5) Uiso 0.0671(17) 1 d PDU A -1
H21A H 0.5415 0.7216 0.3140 0.072 Uiso 0.0671(17) 1 calc PR A -1
H21B H 0.5267 0.9273 0.2741 0.072 Uiso 0.0671(17) 1 calc PR A -1
C22 C 0.5543(17) 0.620(6) 0.244(2) 0.068(5) Uiso 0.0671(17) 1 d PDU A -1
H22A H 0.5514 0.7121 0.2131 0.081 Uiso 0.0671(17) 1 calc PR A -1
H22B H 0.5921 0.6129 0.2583 0.081 Uiso 0.0671(17) 1 calc PR A -1
C23 C 0.5340(15) 0.366(6) 0.2325(12) 0.063(4) Uiso 0.0671(17) 1 d PDU A -1
H23A H 0.5635 0.2621 0.2264 0.076 Uiso 0.0671(17) 1 calc PR A -1
H23B H 0.5073 0.3671 0.2026 0.076 Uiso 0.0671(17) 1 calc PR A -1
C24 C 0.5096(16) 0.271(6) 0.2762(13) 0.063(4) Uiso 0.0671(17) 1 d PDU A -1
H24A H 0.5009 0.0999 0.2713 0.076 Uiso 0.0671(17) 1 calc PR A -1
H24B H 0.5350 0.2880 0.3068 0.076 Uiso 0.0671(17) 1 calc PR A -1
C25 C 0.4593(13) 0.413(6) 0.2803(16) 0.060(5) Uiso 0.0671(17) 1 d PDU A -1
H25A H 0.4482 0.3788 0.3125 0.072 Uiso 0.0671(17) 1 calc PR A -1
H25B H 0.4308 0.3583 0.2545 0.072 Uiso 0.0671(17) 1 calc PR A -1
C20' C 0.4642(3) 0.600(3) 0.2858(3) 0.056(3) Uiso 0.255(3) 1 d PDU B -2
H20C H 0.4456 0.7270 0.3013 0.067 Uiso 0.255(3) 1 calc PR B -2
H20D H 0.4558 0.4455 0.3001 0.067 Uiso 0.255(3) 1 calc PR B -2
C21' C 0.5238(3) 0.644(2) 0.2969(4) 0.066(3) Uiso 0.255(3) 1 d PDU B -2
H21C H 0.5318 0.8069 0.2865 0.080 Uiso 0.255(3) 1 calc PR B -2
H21D H 0.5356 0.6307 0.3327 0.080 Uiso 0.255(3) 1 calc PR B -2
C22' C 0.5536(4) 0.462(2) 0.2698(3) 0.059(2) Uiso 0.255(3) 1 d PDU B -2
H22C H 0.5453 0.2979 0.2796 0.071 Uiso 0.255(3) 1 calc PR B -2
H22D H 0.5921 0.4871 0.2782 0.071 Uiso 0.255(3) 1 calc PR B -2
C23' C 0.5363(4) 0.496(3) 0.2145(3) 0.062(3) Uiso 0.255(3) 1 d PDU B -2
H23C H 0.5572 0.3900 0.1960 0.075 Uiso 0.255(3) 1 calc PR B -2
H23D H 0.5425 0.6628 0.2052 0.075 Uiso 0.255(3) 1 calc PR B -2
C24' C 0.4775(4) 0.435(2) 0.2019(4) 0.066(3) Uiso 0.255(3) 1 d PDU B -2
H24C H 0.4660 0.4561 0.1662 0.079 Uiso 0.255(3) 1 calc PR B -2
H24D H 0.4717 0.2669 0.2103 0.079 Uiso 0.255(3) 1 calc PR B -2
C25' C 0.4447(4) 0.597(3) 0.2304(3) 0.052(2) Uiso 0.255(3) 1 d PDU B -2
H25C H 0.4075 0.5429 0.2246 0.062 Uiso 0.255(3) 1 calc PR B -2
H25D H 0.4456 0.7619 0.2175 0.062 Uiso 0.255(3) 1 calc PR B -2
C20" C 0.4809(7) 0.732(2) 0.2770(4) 0.069(3) Uiso 0.178(3) 1 d PDU C -3
H20E H 0.4574 0.8313 0.2940 0.082 Uiso 0.178(3) 1 calc PR C -3
H20F H 0.5153 0.8140 0.2786 0.082 Uiso 0.178(3) 1 calc PR C -3
C21" C 0.4882(8) 0.484(3) 0.3009(6) 0.067(3) Uiso 0.178(3) 1 d PDU C -3
H21E H 0.4972 0.5003 0.3369 0.081 Uiso 0.178(3) 1 calc PR C -3
H21F H 0.4552 0.3911 0.2935 0.081 Uiso 0.178(3) 1 calc PR C -3
C22" C 0.5331(6) 0.357(3) 0.2800(4) 0.062(3) Uiso 0.178(3) 1 d PDU C -3
H22E H 0.5654 0.4566 0.2852 0.075 Uiso 0.178(3) 1 calc PR C -3
H22F H 0.5411 0.2031 0.2971 0.075 Uiso 0.178(3) 1 calc PR C -3
C23" C 0.5159(8) 0.315(3) 0.2249(4) 0.066(3) Uiso 0.178(3) 1 d PDU C -3
H23E H 0.5469 0.2616 0.2103 0.079 Uiso 0.178(3) 1 calc PR C -3
H23F H 0.4897 0.1839 0.2208 0.079 Uiso 0.178(3) 1 calc PR C -3
C24" C 0.4918(7) 0.533(3) 0.1964(5) 0.058(3) Uiso 0.178(3) 1 d PDU C -3
H24E H 0.5208 0.6333 0.1878 0.070 Uiso 0.178(3) 1 calc PR C -3
H24F H 0.4709 0.4777 0.1653 0.070 Uiso 0.178(3) 1 calc PR C -3
C25" C 0.4563(7) 0.690(3) 0.2234(5) 0.061(4) Uiso 0.178(3) 1 d PDU C -3
H25E H 0.4216 0.6112 0.2225 0.074 Uiso 0.178(3) 1 calc PR C -3
H25F H 0.4505 0.8448 0.2063 0.074 Uiso 0.178(3) 1 calc PR C -3

loop_
_atom_site_aniso_label
_atom_site_aniso_U_11
_atom_site_aniso_U_22
_atom_site_aniso_U_33
_atom_site_aniso_U_23
_atom_site_aniso_U_13
_atom_site_aniso_U_12
O1 0.0493(9) 0.0412(9) 0.0357(8) 0.0065(7) 0.0072(7) 0.0096(8)
N1 0.0333(9) 0.0371(10) 0.0246(8) 0.0083(7) 0.0011(7) 0.0015(8)
N2 0.0369(9) 0.0349(10) 0.0243(8) 0.0060(7) 0.0035(7) 0.0011(8)
C8 0.0314(10) 0.0330(12) 0.0248(9) -0.0031(8) -0.0017(8) -0.0027(9)
C9 0.0410(12) 0.0360(12) 0.0293(10) -0.0020(9) -0.0014(9) -0.0023(10)
C14 0.0366(11) 0.0376(12) 0.0226(9) 0.0048(8) 0.0030(8) 0.0037(10)
C1 0.0330(11) 0.0334(12) 0.0290(10) 0.0008(9) 0.0030(8) -0.0045(10)
C13 0.0363(11) 0.0372(13) 0.0283(10) -0.0006(9) 0.0025(8) -0.0045(10)
C2 0.0335(11) 0.0438(13) 0.0238(10) -0.0006(9) 0.0021(8) -0.0043(10)
C11 0.0355(12) 0.0577(16) 0.0411(12) -0.0151(11) -0.0003(10) 0.0064(12)
C12 0.0373(12) 0.0544(15) 0.0354(11) -0.0073(11) 0.0056(9) -0.0070(11)
C15 0.0507(13) 0.0369(13) 0.0328(11) 0.0063(10) 0.0015(10) 0.0007(11)
C3 0.0291(10) 0.0446(13) 0.0254(10) 0.0048(9) 0.0002(8) -0.0063(10)
C5 0.0347(12) 0.0550(16) 0.0429(13) -0.0008(11) 0.0044(10) -0.0046(11)
C19 0.0482(13) 0.0401(14) 0.0328(11) 0.0061(10) 0.0084(10) 0.0013(11)
C10 0.0471(13) 0.0425(14) 0.0354(12) -0.0076(10) -0.0067(10) 0.0073(11)
C4 0.0364(12) 0.0503(15) 0.0297(11) 0.0020(10) 0.0058(9) 0.0012(11)
C17 0.0690(17) 0.0548(16) 0.0263(11) 0.0020(11) 0.0039(11) 0.0185(14)
C18 0.0654(16) 0.0502(16) 0.0302(12) 0.0122(11) 0.0145(11) 0.0114(13)
C16 0.0678(17) 0.0435(15) 0.0362(12) -0.0028(11) -0.0057(11) 0.0053(13)
C6 0.0436(15) 0.105(3) 0.0673(17) -0.0110(17) 0.0119(12) -0.0247(16)
C7 0.0538(18) 0.103(3) 0.099(2) -0.007(2) 0.0000(16) -0.0306(18)
O2 0.0391(8) 0.0567(10) 0.0320(8) 0.0177(7) 0.0039(6) -0.0011(7)

loop_
_atom_type_symbol
_atom_type_description
_atom_type_scat_dispersion_real
_atom_type_scat_dispersion_imag
_atom_type_scat_source
C C 0.0033 0.0016 'International Tables Vol C Tables 4.2.6.8 and 6.1.1.4'
H H 0.0000 0.0000 'International Tables Vol C Tables 4.2.6.8 and 6.1.1.4'
N N 0.0061 0.0033 'International Tables Vol C Tables 4.2.6.8 and 6.1.1.4'
O O 0.0106 0.0060 'International Tables Vol C Tables 4.2.6.8 and 6.1.1.4'

loop_
_geom_angle_atom_site_label_1
_geom_angle_atom_site_label_2
_geom_angle_atom_site_label_3
_geom_angle
C3 N1 C8 123.65(15)
C3 N1 N2 109.74(16)
C8 N1 N2 116.76(15)
C1 N2 N1 109.59(15)
C1 N2 C14 119.33(16)
N1 N2 C14 116.07(16)
C13 C8 C9 120.4(2)
C13 C8 N1 120.29(19)
C9 C8 N1 119.26(18)
C10 C9 C8 119.2(2)
C10 C9 H9 120.7(13)
C8 C9 H9 120.1(13)
C15 C14 C19 121.73(19)
C15 C14 N2 120.49(18)
C19 C14 N2 117.76(19)
O1 C1 N2 124.32(18)
O1 C1 C2 127.82(19)
N2 C1 C2 107.83(17)
C12 C13 C8 119.3(2)
C12 C13 H13 120.4(12)
C8 C13 H13 120.2(12)
C3 C2 C1 103.83(16)
C3 C2 C4 114.64(19)
C1 C2 C4 113.54(17)
C3 C2 H2 105.9(13)
C1 C2 H2 105.9(13)
C4 C2 H2 112.2(13)
C12 C11 C10 119.5(2)
C12 C11 H11 121.7(15)
C10 C11 H11 118.7(15)
C11 C12 C13 120.8(2)
C11 C12 H12 119.5(14)
C13 C12 H12 119.7(14)
C14 C15 C16 118.3(2)
C14 C15 H15 121.6(14)
C16 C15 H15 120.0(14)
O2 C3 N1 124.4(2)
O2 C3 C2 127.29(18)
N1 C3 C2 108.26(16)
C6 C5 C4 112.5(2)
C6 C5 H5B 110.9(14)
C4 C5 H5B 106.1(15)
C6 C5 H5A 107.5(15)
C4 C5 H5A 110.3(14)
H5B C5 H5A 110(2)
C14 C19 C18 119.1(2)
C14 C19 H19 120.7(14)
C18 C19 H19 120.2(14)
C11 C10 C9 120.7(2)
C11 C10 H10 121.4(14)
C9 C10 H10 117.9(14)
C5 C4 C2 113.12(18)
C5 C4 H4A 108.5(14)
C2 C4 H4A 108.4(13)
C5 C4 H4B 110.9(13)
C2 C4 H4B 106.8(13)
H4A C4 H4B 109.1(18)
C18 C17 C16 120.2(2)
C18 C17 H17 119.6(15)
C16 C17 H17 120.1(15)
C17 C18 C19 120.1(2)
C17 C18 H18 120.6(15)
C19 C18 H18 119.2(16)
C17 C16 C15 120.5(2)
C17 C16 H16 123.1(15)
C15 C16 H16 116.3(15)
C5 C6 C7 113.4(2)
C5 C6 H6A 108.9
C7 C6 H6A 108.9
C5 C6 H6B 108.9
C7 C6 H6B 108.9
H6A C6 H6B 107.7
C6 C7 H7A 109.5
C6 C7 H7B 109.5
H7A C7 H7B 109.5
C6 C7 H7C 109.5
H7A C7 H7C 109.5
H7B C7 H7C 109.5
C21 C20 C25 111.5(16)
C21 C20 H20A 109.3
C25 C20 H20A 109.3
C21 C20 H20B 109.3
C25 C20 H20B 109.3
H20A C20 H20B 108.0
C20 C21 C22 113.4(16)
C20 C21 H21A 108.9
C22 C21 H21A 108.9
C20 C21 H21B 108.9
C22 C21 H21B 108.9
H21A C21 H21B 107.7
C23 C22 C21 113.6(15)
C23 C22 H22A 108.8
C21 C22 H22A 108.8
C23 C22 H22B 108.8
C21 C22 H22B 108.8
H22A C22 H22B 107.7
C22 C23 C24 108.9(16)
C22 C23 H23A 109.9
C24 C23 H23A 109.9
C22 C23 H23B 109.9
C24 C23 H23B 109.9
H23A C23 H23B 108.3
C25 C24 C23 108.9(17)
C25 C24 H24A 109.9
C23 C24 H24A 109.9
C25 C24 H24B 109.9
C23 C24 H24B 109.9
H24A C24 H24B 108.3
C24 C25 C20 113.7(15)
C24 C25 H25A 108.8
C20 C25 H25A 108.8
C24 C25 H25B 108.8
C20 C25 H25B 108.8
H25A C25 H25B 107.7
C21' C20' C25' 111.5(8)
C21' C20' H20C 109.3
C25' C20' H20C 109.3
C21' C20' H20D 109.3
C25' C20' H20D 109.3
H20C C20' H20D 108.0
C22' C21' C20' 110.6(8)
C22' C21' H21C 109.5
C20' C21' H21C 109.5
C22' C21' H21D 109.5
C20' C21' H21D 109.5
H21C C21' H21D 108.1
C21' C22' C23' 108.0(9)
C21' C22' H22C 110.1
C23' C22' H22C 110.1
C21' C22' H22D 110.1
C23' C22' H22D 110.1
H22C C22' H22D 108.4
C22' C23' C24' 108.9(8)
C22' C23' H23C 109.9
C24' C23' H23C 109.9
C22' C23' H23D 109.9
C24' C23' H23D 109.9
H23C C23' H23D 108.3
C25' C24' C23' 110.6(8)
C25' C24' H24C 109.5
C23' C24' H24C 109.5
C25' C24' H24D 109.5
C23' C24' H24D 109.5
H24C C24' H24D 108.1
C24' C25' C20' 113.1(8)
C24' C25' H25C 109.0
C20' C25' H25C 109.0
C24' C25' H25D 109.0
C20' C25' H25D 109.0
H25C C25' H25D 107.8
C25" C20" C21" 106.2(11)
C25" C20" H20E 110.5
C21" C20" H20E 110.5
C25" C20" H20F 110.5
C21" C20" H20F 110.5
H20E C20" H20F 108.7
C22" C21" C20" 108.0(11)
C22" C21" H21E 110.1
C20" C21" H21E 110.1
C22" C21" H21F 110.1
C20" C21" H21F 110.1
H21E C21" H21F 108.4
C23" C22" C21" 108.7(11)
C23" C22" H22E 110.0
C21" C22" H22E 110.0
C23" C22" H22F 110.0
C21" C22" H22F 110.0
H22E C22" H22F 108.3
C24" C23" C22" 114.6(10)
C24" C23" H23E 108.6
C22" C23" H23E 108.6
C24" C23" H23F 108.6
C22" C23" H23F 108.6
H23E C23" H23F 107.6
C25" C24" C23" 115.6(11)
C25" C24" H24E 108.4
C23" C24" H24E 108.4
C25" C24" H24F 108.4
C23" C24" H24F 108.4
H24E C24" H24F 107.4
C24" C25" C20" 111.5(10)
C24" C25" H25E 109.3
C20" C25" H25E 109.3
C24" C25" H25F 109.3
C20" C25" H25F 109.3
H25E C25" H25F 108.0

loop_
_geom_bond_atom_site_label_1
_geom_bond_atom_site_label_2
_geom_bond_distance
O1 C1 1.211(2)
N1 C3 1.389(2)
N1 C8 1.428(3)
N1 N2 1.435(2)
N2 C1 1.390(3)
N2 C14 1.449(2)
C8 C13 1.388(3)
C8 C9 1.393(3)
C9 C10 1.387(3)
C9 H9 0.99(2)
C14 C15 1.380(3)
C14 C19 1.380(3)
C1 C2 1.512(3)
C13 C12 1.387(3)
C13 H13 0.96(2)
C2 C3 1.503(3)
C2 C4 1.525(3)
C2 H2 0.96(2)
C11 C12 1.380(4)
C11 C10 1.386(4)
C11 H11 0.98(3)
C12 H12 0.97(2)
C15 C16 1.397(3)
C15 H15 0.97(2)
C3 O2 1.218(2)
C5 C6 1.506(3)
C5 C4 1.522(3)
C5 H5B 1.03(3)
C5 H5A 1.03(3)
C19 C18 1.388(3)
C19 H19 0.99(3)
C10 H10 0.96(3)
C4 H4A 1.00(2)
C4 H4B 0.98(2)
C17 C18 1.377(4)
C17 C16 1.381(4)
C17 H17 0.99(2)
C18 H18 0.94(3)
C16 H16 0.96(3)
C6 C7 1.513(4)
C6 H6A 0.9900
C6 H6B 0.9900
C7 H7A 0.9800
C7 H7B 0.9800
C7 H7C 0.9800
C20 C21 1.534(3)
C20 C25 1.534(3)
C20 H20A 0.9900
C20 H20B 0.9900
C21 C22 1.535(3)
C21 H21A 0.9900
C21 H21B 0.9900
C22 C23 1.535(3)
C22 H22A 0.9900
C22 H22B 0.9900
C23 C24 1.535(3)
C23 H23A 0.9900
C23 H23B 0.9900
C24 C25 1.534(3)
C24 H24A 0.9900
C24 H24B 0.9900
C25 H25A 0.9900
C25 H25B 0.9900
C20' C21' 1.534(3)
C20' C25' 1.534(3)
C20' H20C 0.9900
C20' H20D 0.9900
C21' C22' 1.533(3)
C21' H21C 0.9900
C21' H21D 0.9900
C22' C23' 1.535(3)
C22' H22C 0.9900
C22' H22D 0.9900
C23' C24' 1.535(3)
C23' H23C 0.9900
C23' H23D 0.9900
C24' C25' 1.531(3)
C24' H24C 0.9900
C24' H24D 0.9900
C25' H25C 0.9900
C25' H25D 0.9900
C20" C25" 1.535(3)
C20" C21" 1.536(3)
C20" H20E 0.9900
C20" H20F 0.9900
C21" C22" 1.536(3)
C21" H21E 0.9900
C21" H21F 0.9900
C22" C23" 1.536(3)
C22" H22E 0.9900
C22" H22F 0.9900
C23" C24" 1.535(3)
C23" H23E 0.9900
C23" H23F 0.9900
C24" C25" 1.532(3)
C24" H24E 0.9900
C24" H24F 0.9900
C25" H25E 0.9900
C25" H25F 0.9900

loop_
_geom_torsion_atom_site_label_1
_geom_torsion_atom_site_label_2
_geom_torsion_atom_site_label_3
_geom_torsion_atom_site_label_4
_geom_torsion
C3 N1 N2 C1 -5.1(2)
C8 N1 N2 C1 -152.28(16)
C3 N1 N2 C14 -143.95(17)
C8 N1 N2 C14 68.9(2)
C3 N1 C8 C13 -128.6(2)
N2 N1 C8 C13 13.6(3)
C3 N1 C8 C9 50.1(3)
N2 N1 C8 C9 -167.72(16)
C13 C8 C9 C10 2.7(3)
N1 C8 C9 C10 -176.04(18)
C1 N2 C14 C15 -92.7(2)
N1 N2 C14 C15 41.9(3)
C1 N2 C14 C19 85.9(2)
N1 N2 C14 C19 -139.40(19)
N1 N2 C1 O1 -169.82(19)
C14 N2 C1 O1 -32.5(3)
N1 N2 C1 C2 8.5(2)
C14 N2 C1 C2 145.81(18)
C9 C8 C13 C12 -1.3(3)
N1 C8 C13 C12 177.36(17)
O1 C1 C2 C3 169.8(2)
N2 C1 C2 C3 -8.5(2)
O1 C1 C2 C4 44.6(3)
N2 C1 C2 C4 -133.6(2)
C10 C11 C12 C13 0.8(3)
C8 C13 C12 C11 -0.4(3)
C19 C14 C15 C16 -1.0(3)
N2 C14 C15 C16 177.6(2)
C8 N1 C3 O2 -33.7(3)
N2 N1 C3 O2 -178.14(18)
C8 N1 C3 C2 143.88(19)
N2 N1 C3 C2 -0.6(2)
C1 C2 C3 O2 -177.10(19)
C4 C2 C3 O2 -52.7(3)
C1 C2 C3 N1 5.4(2)
C4 C2 C3 N1 129.84(18)
C15 C14 C19 C18 1.1(3)
N2 C14 C19 C18 -177.61(19)
C12 C11 C10 C9 0.6(3)
C8 C9 C10 C11 -2.3(3)
C6 C5 C4 C2 175.2(2)
C3 C2 C4 C5 -60.2(3)
C1 C2 C4 C5 58.9(3)
C16 C17 C18 C19 -0.2(4)
C14 C19 C18 C17 -0.4(3)
C18 C17 C16 C15 0.3(4)
C14 C15 C16 C17 0.3(4)
C4 C5 C6 C7 179.6(3)
C25 C20 C21 C22 54(4)
C20 C21 C22 C23 -32(5)
C21 C22 C23 C24 -27(5)
C22 C23 C24 C25 68(4)
C23 C24 C25 C20 -45(5)
C21 C20 C25 C24 -14(5)
C25' C20' C21' C22' -54.4(15)
C20' C21' C22' C23' 62.0(15)
C21' C22' C23' C24' -64.4(14)
C22' C23' C24' C25' 59.5(15)
C23' C24' C25' C20' -52.2(17)
C21' C20' C25' C24' 49.5(17)
C25" C20" C21" C22" 71.2(17)
C20" C21" C22" C23" -65(2)
C21" C22" C23" C24" 48(2)
C22" C23" C24" C25" -38(2)
C23" C24" C25" C20" 44(2)
C21" C20" C25" C24" -59(2)
